data_1549614
loop_
_publ_author_name
'Hartmann, Nathaniel J.'
'Wu, Guang'
'Hayton, Trevor W.'

_publ_section_title
;
 Synthesis and reactivity of a nickel(ii) thioperoxide complex:
 demonstration of sulfide-mediated N<sub>2</sub>O reduction.
;
_journal_issue 31
_journal_name_full 'Chemical science'
_journal_page_first 6580
_journal_page_last 6588
_journal_paper_doi 10.1039/c8sc02536c
_journal_volume 9
_journal_year 2018
_chemical_formula_moiety 'C41 H65 K N2 Ni O6 S, 2.5(C6 H6)'
_chemical_formula_sum 'C56 H80 K N2 Ni O6 S'
_chemical_formula_weight 1007.09
_chemical_name_systematic
'(Sulfido)- (N,N'-bis(2,6-di-isopropylphenyl)-pentane2,4-di-iminato)-(1,4,7,10,13,16-hexaoxacyclooctadecane)-nickel(II)-potassium'
_space_group_crystal_system triclinic
_space_group_IT_number 2
_space_group_name_Hall '-P 1'
_space_group_name_H-M_alt 'P -1'
_symmetry_space_group_name_Hall '-P 1'
_symmetry_space_group_name_H-M 'P -1'
_atom_sites_solution_hydrogens geom
_audit_block_doi 10.5517/cc1jqjh8
_audit_creation_method SHELXL-2014/7
_audit_update_record
;
2015-09-01 deposited with the CCDC.
2018-06-27 downloaded from the CCDC.
;
_cell_angle_alpha 88.621(2)
_cell_angle_beta 74.520(2)
_cell_angle_gamma 88.213(2)
_cell_formula_units_Z 2
_cell_length_a 13.1937(13)
_cell_length_b 13.2978(13)
_cell_length_c 16.6951(16)
_cell_measurement_temperature 108(2)
_cell_volume 2821.1(5)
_computing_structure_refinement 'SHELXL-2014/7 (Sheldrick, 2014)'
_diffrn_ambient_temperature 108(2)
_diffrn_measured_fraction_theta_full 1.000
_diffrn_measured_fraction_theta_max 0.862
_diffrn_measurement_device_type 'Bruker Kappa Apex II'
_diffrn_measurement_method 'Omega scan'
_diffrn_radiation_type MoK\a
_diffrn_radiation_wavelength 0.71073
_diffrn_reflns_av_R_equivalents 0.0227
_diffrn_reflns_av_unetI/netI 0.0443
_diffrn_reflns_Laue_measured_fraction_full 1.000
_diffrn_reflns_Laue_measured_fraction_max 0.862
_diffrn_reflns_limit_h_max 17
_diffrn_reflns_limit_h_min -16
_diffrn_reflns_limit_k_max 15
_diffrn_reflns_limit_k_min -18
_diffrn_reflns_limit_l_max 22
_diffrn_reflns_limit_l_min -21
_diffrn_reflns_number 24286
_diffrn_reflns_point_group_measured_fraction_full 1.000
_diffrn_reflns_point_group_measured_fraction_max 0.862
_diffrn_reflns_theta_full 25.242
_diffrn_reflns_theta_max 28.942
_diffrn_reflns_theta_min 1.266
_exptl_absorpt_coefficient_mu 0.502
_exptl_absorpt_correction_T_max 0.7458
_exptl_absorpt_correction_T_min 0.6720
_exptl_absorpt_correction_type multi-scan
_exptl_absorpt_process_details sadabs
_exptl_crystal_colour Green
_exptl_crystal_density_diffrn 1.186
_exptl_crystal_description Block
_exptl_crystal_F_000 1082
_exptl_crystal_recrystallization_method 'Re-crystallisation from solvent: hexanes, benzene'
_exptl_crystal_size_max 0.71
_exptl_crystal_size_mid 0.70
_exptl_crystal_size_min 0.24
_refine_diff_density_max 0.604
_refine_diff_density_min -0.531
_refine_diff_density_rms 0.059
_refine_ls_extinction_method none
_refine_ls_goodness_of_fit_ref 0.860
_refine_ls_hydrogen_treatment constr
_refine_ls_matrix_type full
_refine_ls_number_parameters 614
_refine_ls_number_reflns 12841
_refine_ls_number_restraints 0
_refine_ls_restrained_S_all 0.860
_refine_ls_R_factor_all 0.0642
_refine_ls_R_factor_gt 0.0397
_refine_ls_shift/su_max 0.001
_refine_ls_shift/su_mean 0.000
_refine_ls_structure_factor_coef Fsqd
_refine_ls_weighting_details 'w=1/[\s^2^(Fo^2^)+(0.1000P)^2^+0.6293P] where P=(Fo^2^+2Fc^2^)/3'
_refine_ls_weighting_scheme calc
_refine_ls_wR_factor_gt 0.1098
_refine_ls_wR_factor_ref 0.1304
_reflns_Friedel_coverage 0.000
_reflns_number_gt 9640
_reflns_number_total 12841
_reflns_threshold_expression 'I > 2\s(I)'
_cod_data_source_file c8sc02536c2.cif
_cod_data_source_block complex_3
_cod_depositor_comments 'Adding full bibliography for 1549610--1549615.cif.'
_cod_database_code 1549614
_shelx_shelxl_version_number 2014/7
_shelx_space_group_comment
;
The symmetry employed for this shelxl refinement is uniquely defined
by the following loop, which should always be used as a source of
symmetry information in preference to the above space-group names.
They are only intended as comments.
;

loop_
_space_group_symop_operation_xyz
'x, y, z'
'-x, -y, -z'

loop_
_atom_site_label
_atom_site_type_symbol
_atom_site_fract_x
_atom_site_fract_y
_atom_site_fract_z
_atom_site_U_iso_or_equiv
_atom_site_adp_type
_atom_site_occupancy
_atom_site_site_symmetry_order
_atom_site_calc_flag
_atom_site_refinement_flags_posn
_atom_site_refinement_flags_adp
C1 C 0.83121(14) 0.18249(15) 0.57477(12) 0.0203(4) Uani 1 1 d . .
C2 C 0.86760(16) 0.26359(17) 0.52083(12) 0.0250(4) Uani 1 1 d . .
C3 C 0.79611(18) 0.32564(18) 0.48063(14) 0.0314(5) Uani 1 1 d . .
H3 H 0.7248 0.2959 0.4985 0.038 Uiso 1 1 calc R U
C4 C 0.7851(3) 0.4337(2) 0.50980(17) 0.0499(7) Uani 1 1 d . .
H4A H 0.7561 0.4348 0.5703 0.075 Uiso 1 1 calc R U
H4B H 0.7379 0.4717 0.4831 0.075 Uiso 1 1 calc R U
H4C H 0.8544 0.4644 0.4948 0.075 Uiso 1 1 calc R U
C5 C 0.8323(2) 0.3224(2) 0.38569(16) 0.0493(7) Uani 1 1 d . .
H5A H 0.8975 0.3595 0.3657 0.074 Uiso 1 1 calc R U
H5B H 0.7777 0.3532 0.3625 0.074 Uiso 1 1 calc R U
H5C H 0.8448 0.2523 0.3681 0.074 Uiso 1 1 calc R U
C6 C 0.97466(17) 0.28520(18) 0.50371(13) 0.0295(5) Uani 1 1 d . .
H6 H 1.0012 0.3394 0.4667 0.035 Uiso 1 1 calc R U
C7 C 1.04245(16) 0.23051(18) 0.53879(13) 0.0290(5) Uani 1 1 d . .
H7 H 1.1146 0.2470 0.5262 0.035 Uiso 1 1 calc R U
C8 C 1.00461(15) 0.15109(17) 0.59279(13) 0.0256(4) Uani 1 1 d . .
H8 H 1.0514 0.1136 0.6173 0.031 Uiso 1 1 calc R U
C9 C 0.89921(15) 0.12528(15) 0.61170(12) 0.0218(4) Uani 1 1 d . .
C10 C 0.85935(16) 0.03921(16) 0.67210(13) 0.0257(4) Uani 1 1 d . .
H10 H 0.7902 0.0189 0.6645 0.031 Uiso 1 1 calc R U
C11 C 0.8406(2) 0.07526(19) 0.76138(14) 0.0373(6) Uani 1 1 d . .
H11A H 0.9081 0.0912 0.7716 0.056 Uiso 1 1 calc R U
H11B H 0.8072 0.0221 0.8003 0.056 Uiso 1 1 calc R U
H11C H 0.7947 0.1356 0.7695 0.056 Uiso 1 1 calc R U
C12 C 0.9333(2) -0.05359(19) 0.65847(17) 0.0402(6) Uani 1 1 d . .
H12A H 0.9485 -0.0739 0.6003 0.060 Uiso 1 1 calc R U
H12B H 0.8996 -0.1088 0.6949 0.060 Uiso 1 1 calc R U
H12C H 0.9990 -0.0374 0.6715 0.060 Uiso 1 1 calc R U
C13 C 0.69419(15) 0.08417(15) 0.55391(12) 0.0204(4) Uani 1 1 d . .
C14 C 0.77595(16) 0.03280(18) 0.48437(14) 0.0294(5) Uani 1 1 d . .
H14A H 0.8086 0.0830 0.4422 0.044 Uiso 1 1 calc R U
H14B H 0.7421 -0.0176 0.4590 0.044 Uiso 1 1 calc R U
H14C H 0.8300 -0.0002 0.5070 0.044 Uiso 1 1 calc R U
C15 C 0.59173(15) 0.04784(15) 0.57267(12) 0.0207(4) Uani 1 1 d . .
H15 H 0.5794 -0.0028 0.5375 0.025 Uiso 1 1 calc R U
C16 C 0.50564(15) 0.07800(15) 0.63747(12) 0.0187(4) Uani 1 1 d . .
C17 C 0.40753(15) 0.01626(17) 0.65255(13) 0.0248(4) Uani 1 1 d . .
H17A H 0.4008 -0.0258 0.7026 0.037 Uiso 1 1 calc R U
H17B H 0.4127 -0.0267 0.6047 0.037 Uiso 1 1 calc R U
H17C H 0.3457 0.0614 0.6601 0.037 Uiso 1 1 calc R U
C18 C 0.41933(14) 0.17057(14) 0.75666(11) 0.0173(4) Uani 1 1 d . .
C19 C 0.34065(14) 0.24192(15) 0.75143(12) 0.0205(4) Uani 1 1 d . .
C20 C 0.34735(16) 0.30450(17) 0.67270(13) 0.0268(5) Uani 1 1 d . .
H20 H 0.4217 0.3001 0.6376 0.032 Uiso 1 1 calc R U
C21 C 0.3194(3) 0.4148(2) 0.6910(2) 0.0661(10) Uani 1 1 d . .
H21A H 0.2450 0.4218 0.7215 0.099 Uiso 1 1 calc R U
H21B H 0.3319 0.4533 0.6386 0.099 Uiso 1 1 calc R U
H21C H 0.3631 0.4406 0.7246 0.099 Uiso 1 1 calc R U
C22 C 0.2775(3) 0.2669(3) 0.6222(2) 0.0607(9) Uani 1 1 d . .
H22A H 0.2989 0.1977 0.6050 0.091 Uiso 1 1 calc R U
H22B H 0.2839 0.3101 0.5729 0.091 Uiso 1 1 calc R U
H22C H 0.2042 0.2682 0.6560 0.091 Uiso 1 1 calc R U
C23 C 0.25459(15) 0.25401(16) 0.82100(13) 0.0254(4) Uani 1 1 d . .
H23 H 0.1998 0.3010 0.8183 0.030 Uiso 1 1 calc R U
C24 C 0.24749(16) 0.19924(17) 0.89340(13) 0.0268(5) Uani 1 1 d . .
H24 H 0.1882 0.2083 0.9398 0.032 Uiso 1 1 calc R U
C25 C 0.32728(16) 0.13085(16) 0.89820(12) 0.0244(4) Uani 1 1 d . .
H25 H 0.3225 0.0937 0.9483 0.029 Uiso 1 1 calc R U
C26 C 0.50272(17) 0.04365(16) 0.83881(12) 0.0252(4) Uani 1 1 d . .
H26 H 0.5546 0.0393 0.7830 0.030 Uiso 1 1 calc R U
C27 C 0.41460(15) 0.11589(14) 0.83036(12) 0.0196(4) Uani 1 1 d . .
C28 C 0.4637(2) -0.06278(17) 0.86438(16) 0.0380(6) Uani 1 1 d . .
H28A H 0.4114 -0.0608 0.9185 0.057 Uiso 1 1 calc R U
H28B H 0.5232 -0.1069 0.8682 0.057 Uiso 1 1 calc R U
H28C H 0.4316 -0.0887 0.8227 0.057 Uiso 1 1 calc R U
C29 C 0.56017(18) 0.08490(18) 0.89916(14) 0.0307(5) Uani 1 1 d . .
H29A H 0.5872 0.1514 0.8796 0.046 Uiso 1 1 calc R U
H29B H 0.6189 0.0391 0.9019 0.046 Uiso 1 1 calc R U
H29C H 0.5112 0.0905 0.9546 0.046 Uiso 1 1 calc R U
C30 C 0.8409(2) 0.6506(2) 0.73157(17) 0.0439(6) Uani 1 1 d . .
H30A H 0.9041 0.6771 0.7443 0.053 Uiso 1 1 calc R U
H30B H 0.8188 0.6980 0.6924 0.053 Uiso 1 1 calc R U
C31 C 0.8650(2) 0.5485(2) 0.69382(15) 0.0415(6) Uani 1 1 d . .
H31A H 0.7996 0.5183 0.6884 0.050 Uiso 1 1 calc R U
H31B H 0.9144 0.5542 0.6378 0.050 Uiso 1 1 calc R U
C32 C 0.94299(19) 0.3903(2) 0.71027(16) 0.0405(6) Uani 1 1 d . .
H32A H 0.9990 0.3978 0.6577 0.049 Uiso 1 1 calc R U
H32B H 0.8827 0.3573 0.6981 0.049 Uiso 1 1 calc R U
C33 C 0.98288(18) 0.3287(2) 0.77122(17) 0.0435(7) Uani 1 1 d . .
H33A H 1.0148 0.2648 0.7457 0.052 Uiso 1 1 calc R U
H33B H 1.0375 0.3656 0.7884 0.052 Uiso 1 1 calc R U
C34 C 0.9267(2) 0.2466(2) 0.90207(18) 0.0441(7) Uani 1 1 d . .
H34A H 0.9708 0.2842 0.9299 0.053 Uiso 1 1 calc R U
H34B H 0.9674 0.1867 0.8758 0.053 Uiso 1 1 calc R U
C35 C 0.8277(2) 0.21524(18) 0.96397(18) 0.0432(6) Uani 1 1 d . .
H35A H 0.7807 0.1829 0.9354 0.052 Uiso 1 1 calc R U
H35B H 0.8443 0.1663 1.0046 0.052 Uiso 1 1 calc R U
C36 C 0.6827(2) 0.28167(19) 1.06635(18) 0.0405(6) Uani 1 1 d . .
H36A H 0.6947 0.2259 1.1034 0.049 Uiso 1 1 calc R U
H36B H 0.6284 0.2613 1.0393 0.049 Uiso 1 1 calc R U
C37 C 0.64678(19) 0.3746(2) 1.11545(15) 0.0370(5) Uani 1 1 d . .
H37A H 0.5838 0.3605 1.1616 0.044 Uiso 1 1 calc R U
H37B H 0.7030 0.3973 1.1395 0.044 Uiso 1 1 calc R U
C38 C 0.60028(17) 0.54550(18) 1.10348(14) 0.0311(5) Uani 1 1 d . .
H38A H 0.6631 0.5670 1.1197 0.037 Uiso 1 1 calc R U
H38B H 0.5418 0.5385 1.1545 0.037 Uiso 1 1 calc R U
C39 C 0.57111(17) 0.62226(18) 1.04671(15) 0.0322(5) Uani 1 1 d . .
H39A H 0.5101 0.5995 1.0286 0.039 Uiso 1 1 calc R U
H39B H 0.5510 0.6866 1.0761 0.039 Uiso 1 1 calc R U
C40 C 0.63704(19) 0.71318(17) 0.92185(15) 0.0332(5) Uani 1 1 d . .
H40A H 0.6156 0.7763 0.9529 0.040 Uiso 1 1 calc R U
H40B H 0.5784 0.6929 0.8997 0.040 Uiso 1 1 calc R U
C41 C 0.7331(2) 0.73005(17) 0.85173(16) 0.0368(5) Uani 1 1 d . .
H41A H 0.7198 0.7858 0.8152 0.044 Uiso 1 1 calc R U
H41B H 0.7927 0.7482 0.8738 0.044 Uiso 1 1 calc R U
C42 C 0.5286(3) 0.5760(3) 0.5962(3) 0.0802(13) Uani 1 1 d . .
H42 H 0.5224 0.5078 0.5829 0.096 Uiso 1 1 calc R U
C43 C 0.5746(3) 0.5992(3) 0.6586(2) 0.0704(11) Uani 1 1 d . .
H43 H 0.5996 0.5469 0.6888 0.084 Uiso 1 1 calc R U
C44 C 0.5839(3) 0.6965(3) 0.6767(2) 0.0637(9) Uani 1 1 d . .
H44 H 0.6154 0.7123 0.7196 0.076 Uiso 1 1 calc R U
C45 C 0.5484(3) 0.7721(2) 0.6338(2) 0.0594(8) Uani 1 1 d . .
H45 H 0.5565 0.8404 0.6459 0.071 Uiso 1 1 calc R U
C46 C 0.5009(3) 0.7490(3) 0.5729(2) 0.0631(9) Uani 1 1 d . .
H46 H 0.4743 0.8018 0.5443 0.076 Uiso 1 1 calc R U
C47 C 0.4914(3) 0.6534(3) 0.5530(2) 0.0711(10) Uani 1 1 d . .
H47 H 0.4597 0.6385 0.5100 0.085 Uiso 1 1 calc R U
C48 C 0.8950(2) 0.2159(2) 0.17650(17) 0.0484(7) Uani 1 1 d . .
H48 H 0.8820 0.2834 0.1946 0.058 Uiso 1 1 calc R U
C49 C 0.8229(2) 0.1428(2) 0.21079(17) 0.0503(7) Uani 1 1 d . .
H49 H 0.7614 0.1597 0.2533 0.060 Uiso 1 1 calc R U
C50 C 0.8409(2) 0.0457(2) 0.18291(18) 0.0483(7) Uani 1 1 d . .
H50 H 0.7910 -0.0045 0.2053 0.058 Uiso 1 1 calc R U
C51 C 0.9312(2) 0.0214(2) 0.1226(2) 0.0531(7) Uani 1 1 d . .
H51 H 0.9435 -0.0457 0.1034 0.064 Uiso 1 1 calc R U
C52 C 1.0038(2) 0.0932(3) 0.0899(2) 0.0525(7) Uani 1 1 d . .
H52 H 1.0667 0.0755 0.0490 0.063 Uiso 1 1 calc R U
C53 C 0.9853(2) 0.1909(2) 0.11636(17) 0.0470(7) Uani 1 1 d . .
H53 H 1.0348 0.2411 0.0931 0.056 Uiso 1 1 calc R U
C54 C -0.0224(2) 0.53592(19) 0.92792(18) 0.0395(6) Uani 1 1 d . .
H54 H -0.0373 0.5604 0.8783 0.047 Uiso 1 1 calc R U
C55 C 0.07451(19) 0.4906(2) 0.92551(17) 0.0406(6) Uani 1 1 d . .
H55 H 0.1260 0.4841 0.8738 0.049 Uiso 1 1 calc R U
C56 C 0.09688(18) 0.45497(19) 0.99665(18) 0.0404(6) Uani 1 1 d . .
H56 H 0.1635 0.4241 0.9941 0.049 Uiso 1 1 calc R U
K1 K 0.73968(3) 0.45098(3) 0.89021(3) 0.02285(11) Uani 1 1 d . .
N1 N 0.72156(12) 0.15858(13) 0.59471(10) 0.0187(3) Uani 1 1 d . .
N2 N 0.50844(12) 0.15461(12) 0.68670(9) 0.0172(3) Uani 1 1 d . .
Ni1 Ni 0.62935(2) 0.23577(2) 0.68414(2) 0.01686(8) Uani 1 1 d . .
O1 O 0.75783(13) 0.63988(12) 0.80619(10) 0.0329(4) Uani 1 1 d . .
O2 O 0.91069(12) 0.48724(13) 0.74599(10) 0.0361(4) Uani 1 1 d . .
O3 O 0.89773(12) 0.30852(13) 0.84123(11) 0.0369(4) Uani 1 1 d . .
O4 O 0.77738(12) 0.30281(11) 1.00542(11) 0.0328(4) Uani 1 1 d . .
O5 O 0.62225(12) 0.45092(12) 1.06225(9) 0.0293(3) Uani 1 1 d . .
O6 O 0.65930(11) 0.63673(11) 0.97567(9) 0.0277(3) Uani 1 1 d . .
S1 S 0.64594(4) 0.35185(4) 0.75913(3) 0.02506(12) Uani 1 1 d . .

loop_
_atom_site_aniso_label
_atom_site_aniso_U_11
_atom_site_aniso_U_22
_atom_site_aniso_U_33
_atom_site_aniso_U_23
_atom_site_aniso_U_13
_atom_site_aniso_U_12
C1 0.0146(9) 0.0265(10) 0.0173(9) -0.0093(8) 0.0002(7) 0.0018(7)
C2 0.0215(10) 0.0322(11) 0.0188(9) -0.0036(8) -0.0011(7) 0.0007(8)
C3 0.0267(11) 0.0384(13) 0.0279(11) 0.0060(10) -0.0054(9) -0.0011(9)
C4 0.0666(19) 0.0468(16) 0.0380(14) -0.0055(12) -0.0193(13) 0.0199(14)
C5 0.0627(18) 0.0575(18) 0.0302(13) -0.0042(12) -0.0183(12) 0.0143(14)
C6 0.0251(11) 0.0369(12) 0.0230(10) -0.0008(9) 0.0004(8) -0.0064(9)
C7 0.0168(9) 0.0408(13) 0.0270(11) -0.0089(10) -0.0008(8) -0.0017(9)
C8 0.0182(9) 0.0326(11) 0.0260(10) -0.0114(9) -0.0053(8) 0.0051(8)
C9 0.0191(9) 0.0249(10) 0.0206(9) -0.0088(8) -0.0033(7) 0.0019(8)
C10 0.0232(10) 0.0267(11) 0.0282(11) -0.0037(9) -0.0086(8) 0.0032(8)
C11 0.0457(14) 0.0337(13) 0.0279(12) 0.0006(10) -0.0026(10) 0.0055(11)
C12 0.0484(15) 0.0293(13) 0.0405(14) -0.0055(11) -0.0086(11) 0.0096(11)
C13 0.0188(9) 0.0245(10) 0.0170(9) -0.0053(8) -0.0031(7) 0.0037(8)
C14 0.0199(10) 0.0399(13) 0.0272(11) -0.0170(10) -0.0034(8) 0.0040(9)
C15 0.0218(9) 0.0240(10) 0.0177(9) -0.0063(8) -0.0073(7) 0.0002(8)
C16 0.0183(9) 0.0208(10) 0.0180(9) -0.0001(7) -0.0070(7) 0.0014(7)
C17 0.0206(10) 0.0300(11) 0.0237(10) -0.0066(9) -0.0051(8) -0.0040(8)
C18 0.0147(8) 0.0203(9) 0.0165(9) -0.0040(7) -0.0027(7) -0.0040(7)
C19 0.0150(9) 0.0251(10) 0.0218(9) -0.0020(8) -0.0051(7) -0.0020(7)
C20 0.0176(9) 0.0367(12) 0.0253(10) 0.0038(9) -0.0052(8) 0.0033(8)
C21 0.127(3) 0.0344(16) 0.0425(17) 0.0088(13) -0.0320(18) -0.0085(18)
C22 0.091(2) 0.0573(19) 0.0501(18) 0.0161(15) -0.0467(17) -0.0226(18)
C23 0.0161(9) 0.0301(11) 0.0285(11) -0.0047(9) -0.0031(8) 0.0012(8)
C24 0.0196(10) 0.0323(12) 0.0234(10) -0.0050(9) 0.0039(8) -0.0052(8)
C25 0.0297(11) 0.0258(11) 0.0151(9) -0.0002(8) -0.0005(8) -0.0075(8)
C26 0.0337(11) 0.0230(10) 0.0178(9) 0.0013(8) -0.0056(8) 0.0047(9)
C27 0.0230(10) 0.0176(9) 0.0181(9) -0.0035(7) -0.0047(7) -0.0019(7)
C28 0.0609(16) 0.0230(12) 0.0341(13) 0.0005(10) -0.0198(12) 0.0009(11)
C29 0.0307(11) 0.0309(12) 0.0305(11) 0.0039(9) -0.0088(9) 0.0019(9)
C30 0.0461(15) 0.0392(15) 0.0399(14) 0.0071(12) 0.0010(11) -0.0159(12)
C31 0.0436(14) 0.0481(15) 0.0250(12) 0.0012(11) 0.0060(10) -0.0134(12)
C32 0.0281(12) 0.0507(15) 0.0367(13) -0.0244(12) 0.0041(10) -0.0019(11)
C33 0.0227(11) 0.0537(16) 0.0543(16) -0.0328(13) -0.0092(11) 0.0123(11)
C34 0.0414(14) 0.0376(14) 0.0633(18) -0.0209(13) -0.0320(13) 0.0206(11)
C35 0.0576(17) 0.0228(12) 0.0610(17) -0.0099(12) -0.0368(14) 0.0094(11)
C36 0.0392(13) 0.0308(13) 0.0562(16) 0.0132(12) -0.0214(12) -0.0099(10)
C37 0.0341(12) 0.0438(15) 0.0327(12) 0.0103(11) -0.0088(10) -0.0078(11)
C38 0.0254(11) 0.0381(13) 0.0270(11) -0.0106(10) -0.0016(8) 0.0004(9)
C39 0.0216(10) 0.0349(12) 0.0378(12) -0.0152(10) -0.0034(9) 0.0075(9)
C40 0.0369(12) 0.0262(11) 0.0408(13) -0.0089(10) -0.0181(10) 0.0081(9)
C41 0.0443(14) 0.0224(11) 0.0456(14) -0.0019(10) -0.0150(11) -0.0047(10)
C42 0.060(2) 0.052(2) 0.111(3) -0.018(2) 0.009(2) -0.0001(17)
C43 0.060(2) 0.067(2) 0.067(2) 0.0226(19) 0.0085(17) 0.0271(18)
C44 0.059(2) 0.084(3) 0.0471(18) 0.0009(17) -0.0166(15) 0.0200(18)
C45 0.075(2) 0.0445(17) 0.0592(19) -0.0017(15) -0.0197(17) 0.0040(15)
C46 0.079(2) 0.060(2) 0.0496(18) 0.0023(15) -0.0198(16) 0.0232(18)
C47 0.0498(19) 0.089(3) 0.073(2) -0.028(2) -0.0137(17) 0.0106(18)
C48 0.0581(17) 0.0481(16) 0.0425(15) -0.0111(13) -0.0173(13) -0.0113(13)
C49 0.0448(16) 0.067(2) 0.0377(15) -0.0114(14) -0.0070(12) -0.0110(14)
C50 0.0510(16) 0.0494(17) 0.0460(16) 0.0092(13) -0.0153(13) -0.0123(13)
C51 0.0548(18) 0.0419(16) 0.0622(19) 0.0091(14) -0.0167(15) 0.0081(13)
C52 0.0359(14) 0.063(2) 0.0559(18) 0.0091(15) -0.0095(13) 0.0068(13)
C53 0.0447(15) 0.0573(18) 0.0434(15) 0.0082(13) -0.0187(12) -0.0177(13)
C54 0.0412(14) 0.0346(13) 0.0495(15) -0.0109(11) -0.0225(12) -0.0039(11)
C55 0.0274(12) 0.0435(14) 0.0493(15) -0.0213(12) -0.0051(10) -0.0055(10)
C56 0.0235(11) 0.0377(13) 0.0643(17) -0.0231(13) -0.0177(11) 0.0039(10)
K1 0.0203(2) 0.0218(2) 0.0253(2) -0.00538(17) -0.00388(16) 0.00100(16)
N1 0.0149(7) 0.0226(8) 0.0173(8) -0.0032(6) -0.0021(6) 0.0012(6)
N2 0.0167(7) 0.0193(8) 0.0149(7) -0.0019(6) -0.0033(6) 0.0009(6)
Ni1 0.01503(12) 0.01783(13) 0.01651(13) -0.00395(9) -0.00189(9) 0.00063(9)
O1 0.0362(9) 0.0242(8) 0.0338(8) -0.0012(7) -0.0009(7) -0.0072(7)
O2 0.0279(8) 0.0421(10) 0.0337(9) -0.0135(8) 0.0012(7) -0.0041(7)
O3 0.0270(8) 0.0411(10) 0.0454(10) -0.0185(8) -0.0147(7) 0.0144(7)
O4 0.0355(9) 0.0215(8) 0.0449(10) -0.0028(7) -0.0167(7) 0.0006(6)
O5 0.0279(8) 0.0318(8) 0.0282(8) -0.0049(7) -0.0074(6) 0.0011(6)
O6 0.0236(7) 0.0285(8) 0.0308(8) -0.0076(6) -0.0070(6) 0.0077(6)
S1 0.0240(3) 0.0229(3) 0.0272(3) -0.0099(2) -0.0042(2) -0.00015(19)

loop_
_atom_type_symbol
_atom_type_description
_atom_type_scat_dispersion_real
_atom_type_scat_dispersion_imag
_atom_type_scat_source
C C 0.0033 0.0016 'International Tables Vol C Tables 4.2.6.8 and 6.1.1.4'
H H 0.0000 0.0000 'International Tables Vol C Tables 4.2.6.8 and 6.1.1.4'
N N 0.0061 0.0033 'International Tables Vol C Tables 4.2.6.8 and 6.1.1.4'
O O 0.0106 0.0060 'International Tables Vol C Tables 4.2.6.8 and 6.1.1.4'
S S 0.1246 0.1234 'International Tables Vol C Tables 4.2.6.8 and 6.1.1.4'
K K 0.2009 0.2494 'International Tables Vol C Tables 4.2.6.8 and 6.1.1.4'
Ni Ni 0.3393 1.1124 'International Tables Vol C Tables 4.2.6.8 and 6.1.1.4'

loop_
_citation_id
_citation_doi
_citation_year
1 10.1002/anie.201508232 2015

loop_
_geom_angle_atom_site_label_1
_geom_angle_atom_site_label_2
_geom_angle_atom_site_label_3
_geom_angle
_geom_angle_site_symmetry_1
_geom_angle_site_symmetry_3
C2 C1 C9 121.42(18) . .
C2 C1 N1 119.27(18) . .
C9 C1 N1 119.30(18) . .
C1 C2 C6 117.5(2) . .
C1 C2 C3 122.21(19) . .
C6 C2 C3 120.2(2) . .
C2 C3 C4 111.4(2) . .
C2 C3 C5 112.22(19) . .
C4 C3 C5 110.5(2) . .
C2 C3 H3 107.5 . .
C4 C3 H3 107.5 . .
C5 C3 H3 107.5 . .
C3 C4 H4A 109.5 . .
C3 C4 H4B 109.5 . .
H4A C4 H4B 109.5 . .
C3 C4 H4C 109.5 . .
H4A C4 H4C 109.5 . .
H4B C4 H4C 109.5 . .
C3 C5 H5A 109.5 . .
C3 C5 H5B 109.5 . .
H5A C5 H5B 109.5 . .
C3 C5 H5C 109.5 . .
H5A C5 H5C 109.5 . .
H5B C5 H5C 109.5 . .
C7 C6 C2 122.1(2) . .
C7 C6 H6 118.9 . .
C2 C6 H6 118.9 . .
C6 C7 C8 119.5(2) . .
C6 C7 H7 120.3 . .
C8 C7 H7 120.3 . .
C7 C8 C9 121.2(2) . .
C7 C8 H8 119.4 . .
C9 C8 H8 119.4 . .
C8 C9 C1 118.3(2) . .
C8 C9 C10 120.16(19) . .
C1 C9 C10 121.54(17) . .
C9 C10 C11 109.63(18) . .
C9 C10 C12 113.49(18) . .
C11 C10 C12 109.73(19) . .
C9 C10 H10 107.9 . .
C11 C10 H10 107.9 . .
C12 C10 H10 107.9 . .
C10 C11 H11A 109.5 . .
C10 C11 H11B 109.5 . .
H11A C11 H11B 109.5 . .
C10 C11 H11C 109.5 . .
H11A C11 H11C 109.5 . .
H11B C11 H11C 109.5 . .
C10 C12 H12A 109.5 . .
C10 C12 H12B 109.5 . .
H12A C12 H12B 109.5 . .
C10 C12 H12C 109.5 . .
H12A C12 H12C 109.5 . .
H12B C12 H12C 109.5 . .
N1 C13 C15 123.11(17) . .
N1 C13 C14 120.00(17) . .
C15 C13 C14 116.88(18) . .
C13 C14 H14A 109.5 . .
C13 C14 H14B 109.5 . .
H14A C14 H14B 109.5 . .
C13 C14 H14C 109.5 . .
H14A C14 H14C 109.5 . .
H14B C14 H14C 109.5 . .
C16 C15 C13 127.19(18) . .
C16 C15 H15 116.4 . .
C13 C15 H15 116.4 . .
N2 C16 C15 123.04(18) . .
N2 C16 C17 120.07(16) . .
C15 C16 C17 116.84(17) . .
C16 C17 H17A 109.5 . .
C16 C17 H17B 109.5 . .
H17A C17 H17B 109.5 . .
C16 C17 H17C 109.5 . .
H17A C17 H17C 109.5 . .
H17B C17 H17C 109.5 . .
C27 C18 C19 121.27(17) . .
C27 C18 N2 118.62(17) . .
C19 C18 N2 120.08(17) . .
C23 C19 C18 118.00(19) . .
C23 C19 C20 120.42(18) . .
C18 C19 C20 121.58(17) . .
C22 C20 C21 108.1(2) . .
C22 C20 C19 112.7(2) . .
C21 C20 C19 112.31(19) . .
C22 C20 H20 107.8 . .
C21 C20 H20 107.8 . .
C19 C20 H20 107.8 . .
C20 C21 H21A 109.5 . .
C20 C21 H21B 109.5 . .
H21A C21 H21B 109.5 . .
C20 C21 H21C 109.5 . .
H21A C21 H21C 109.5 . .
H21B C21 H21C 109.5 . .
C20 C22 H22A 109.5 . .
C20 C22 H22B 109.5 . .
H22A C22 H22B 109.5 . .
C20 C22 H22C 109.5 . .
H22A C22 H22C 109.5 . .
H22B C22 H22C 109.5 . .
C24 C23 C19 121.48(19) . .
C24 C23 H23 119.3 . .
C19 C23 H23 119.3 . .
C23 C24 C25 119.75(18) . .
C23 C24 H24 120.1 . .
C25 C24 H24 120.1 . .
C24 C25 C27 120.90(19) . .
C24 C25 H25 119.5 . .
C27 C25 H25 119.5 . .
C27 C26 C28 112.32(19) . .
C27 C26 C29 110.45(17) . .
C28 C26 C29 111.45(18) . .
C27 C26 H26 107.5 . .
C28 C26 H26 107.5 . .
C29 C26 H26 107.5 . .
C25 C27 C18 118.54(18) . .
C25 C27 C26 119.57(18) . .
C18 C27 C26 121.86(17) . .
C26 C28 H28A 109.5 . .
C26 C28 H28B 109.5 . .
H28A C28 H28B 109.5 . .
C26 C28 H28C 109.5 . .
H28A C28 H28C 109.5 . .
H28B C28 H28C 109.5 . .
C26 C29 H29A 109.5 . .
C26 C29 H29B 109.5 . .
H29A C29 H29B 109.5 . .
C26 C29 H29C 109.5 . .
H29A C29 H29C 109.5 . .
H29B C29 H29C 109.5 . .
O1 C30 C31 107.45(19) . .
O1 C30 H30A 110.2 . .
C31 C30 H30A 110.2 . .
O1 C30 H30B 110.2 . .
C31 C30 H30B 110.2 . .
H30A C30 H30B 108.5 . .
O2 C31 C30 108.5(2) . .
O2 C31 H31A 110.0 . .
C30 C31 H31A 110.0 . .
O2 C31 H31B 110.0 . .
C30 C31 H31B 110.0 . .
H31A C31 H31B 108.4 . .
O2 C32 C33 107.8(2) . .
O2 C32 H32A 110.1 . .
C33 C32 H32A 110.1 . .
O2 C32 H32B 110.1 . .
C33 C32 H32B 110.1 . .
H32A C32 H32B 108.5 . .
O3 C33 C32 108.66(18) . .
O3 C33 H33A 110.0 . .
C32 C33 H33A 110.0 . .
O3 C33 H33B 110.0 . .
C32 C33 H33B 110.0 . .
H33A C33 H33B 108.3 . .
O3 C34 C35 107.7(2) . .
O3 C34 H34A 110.2 . .
C35 C34 H34A 110.2 . .
O3 C34 H34B 110.2 . .
C35 C34 H34B 110.2 . .
H34A C34 H34B 108.5 . .
O4 C35 C34 107.9(2) . .
O4 C35 H35A 110.1 . .
C34 C35 H35A 110.1 . .
O4 C35 H35B 110.1 . .
C34 C35 H35B 110.1 . .
H35A C35 H35B 108.4 . .
O4 C36 C37 108.1(2) . .
O4 C36 H36A 110.1 . .
C37 C36 H36A 110.1 . .
O4 C36 H36B 110.1 . .
C37 C36 H36B 110.1 . .
H36A C36 H36B 108.4 . .
O5 C37 C36 108.9(2) . .
O5 C37 H37A 109.9 . .
C36 C37 H37A 109.9 . .
O5 C37 H37B 109.9 . .
C36 C37 H37B 109.9 . .
H37A C37 H37B 108.3 . .
O5 C38 C39 109.45(18) . .
O5 C38 H38A 109.8 . .
C39 C38 H38A 109.8 . .
O5 C38 H38B 109.8 . .
C39 C38 H38B 109.8 . .
H38A C38 H38B 108.2 . .
O6 C39 C38 109.16(17) . .
O6 C39 H39A 109.8 . .
C38 C39 H39A 109.8 . .
O6 C39 H39B 109.8 . .
C38 C39 H39B 109.8 . .
H39A C39 H39B 108.3 . .
O6 C40 C41 109.27(18) . .
O6 C40 H40A 109.8 . .
C41 C40 H40A 109.8 . .
O6 C40 H40B 109.8 . .
C41 C40 H40B 109.8 . .
H40A C40 H40B 108.3 . .
O1 C41 C40 108.11(19) . .
O1 C41 H41A 110.1 . .
C40 C41 H41A 110.1 . .
O1 C41 H41B 110.1 . .
C40 C41 H41B 110.1 . .
H41A C41 H41B 108.4 . .
C43 C42 C47 119.5(3) . .
C43 C42 H42 120.2 . .
C47 C42 H42 120.2 . .
C44 C43 C42 119.9(3) . .
C44 C43 H43 120.1 . .
C42 C43 H43 120.1 . .
C43 C44 C45 120.5(4) . .
C43 C44 H44 119.7 . .
C45 C44 H44 119.7 . .
C44 C45 C46 119.6(3) . .
C44 C45 H45 120.2 . .
C46 C45 H45 120.2 . .
C47 C46 C45 121.3(3) . .
C47 C46 H46 119.4 . .
C45 C46 H46 119.4 . .
C46 C47 C42 119.2(4) . .
C46 C47 H47 120.4 . .
C42 C47 H47 120.4 . .
C53 C48 C49 120.1(3) . .
C53 C48 H48 119.9 . .
C49 C48 H48 119.9 . .
C50 C49 C48 119.6(3) . .
C50 C49 H49 120.2 . .
C48 C49 H49 120.2 . .
C49 C50 C51 119.8(3) . .
C49 C50 H50 120.1 . .
C51 C50 H50 120.1 . .
C52 C51 C50 120.6(3) . .
C52 C51 H51 119.7 . .
C50 C51 H51 119.7 . .
C51 C52 C53 119.8(3) . .
C51 C52 H52 120.1 . .
C53 C52 H52 120.1 . .
C48 C53 C52 120.0(3) . .
C48 C53 H53 120.0 . .
C52 C53 H53 120.0 . .
C56 C54 C55 119.2(3) 2_567 .
C56 C54 H54 120.4 2_567 .
C55 C54 H54 120.4 . .
C56 C55 C54 120.9(2) . .
C56 C55 H55 119.5 . .
C54 C55 H55 119.5 . .
C55 C56 C54 119.9(2) . 2_567
C55 C56 K1 130.57(18) . 2_667
C54 C56 K1 82.23(15) 2_567 2_667
C55 C56 H56 120.1 . .
C54 C56 H56 120.1 2_567 .
K1 C56 H56 59.1 2_667 .
O3 K1 O1 119.12(5) . .
O3 K1 O4 59.58(5) . .
O1 K1 O4 156.38(5) . .
O3 K1 O2 60.07(5) . .
O1 K1 O2 59.30(5) . .
O4 K1 O2 116.28(5) . .
O3 K1 O5 117.81(5) . .
O1 K1 O5 116.11(5) . .
O4 K1 O5 58.31(5) . .
O2 K1 O5 158.44(5) . .
O3 K1 O6 150.18(5) . .
O1 K1 O6 57.92(4) . .
O4 K1 O6 110.18(5) . .
O2 K1 O6 111.54(5) . .
O5 K1 O6 58.37(5) . .
O3 K1 S1 84.15(4) . .
O1 K1 S1 92.65(4) . .
O4 K1 S1 110.12(4) . .
O2 K1 S1 81.91(4) . .
O5 K1 S1 119.63(4) . .
O6 K1 S1 124.53(3) . .
O3 K1 C56 83.98(5) . 2_667
O1 K1 C56 86.69(6) . 2_667
O4 K1 C56 69.69(6) . 2_667
O2 K1 C56 85.76(6) . 2_667
O5 K1 C56 72.77(6) . 2_667
O6 K1 C56 66.46(5) . 2_667
S1 K1 C56 166.01(4) . 2_667
C13 N1 C1 117.67(15) . .
C13 N1 Ni1 126.69(13) . .
C1 N1 Ni1 115.56(12) . .
C16 N2 C18 117.52(16) . .
C16 N2 Ni1 126.64(13) . .
C18 N2 Ni1 115.15(12) . .
N2 Ni1 N1 93.02(7) . .
N2 Ni1 S1 130.53(5) . .
N1 Ni1 S1 136.28(5) . .
C41 O1 C30 113.12(18) . .
C41 O1 K1 120.31(14) . .
C30 O1 K1 117.73(14) . .
C31 O2 C32 111.36(19) . .
C31 O2 K1 104.04(12) . .
C32 O2 K1 105.84(13) . .
C34 O3 C33 113.23(19) . .
C34 O3 K1 119.32(14) . .
C33 O3 K1 119.18(15) . .
C36 O4 C35 112.8(2) . .
C36 O4 K1 110.25(13) . .
C35 O4 K1 111.19(15) . .
C37 O5 C38 111.22(18) . .
C37 O5 K1 117.91(13) . .
C38 O5 K1 118.16(13) . .
C40 O6 C39 111.19(16) . .
C40 O6 K1 112.98(12) . .
C39 O6 K1 113.30(12) . .
Ni1 S1 K1 153.74(3) . .

loop_
_geom_bond_atom_site_label_1
_geom_bond_atom_site_label_2
_geom_bond_distance
_geom_bond_site_symmetry_2
C1 C2 1.400(3) .
C1 C9 1.412(3) .
C1 N1 1.439(2) .
C2 C6 1.402(3) .
C2 C3 1.511(3) .
C3 C4 1.519(4) .
C3 C5 1.530(3) .
C3 H3 1.0000 .
C4 H4A 0.9800 .
C4 H4B 0.9800 .
C4 H4C 0.9800 .
C5 H5A 0.9800 .
C5 H5B 0.9800 .
C5 H5C 0.9800 .
C6 C7 1.375(3) .
C6 H6 0.9500 .
C7 C8 1.387(3) .
C7 H7 0.9500 .
C8 C9 1.393(3) .
C8 H8 0.9500 .
C9 C10 1.517(3) .
C10 C11 1.531(3) .
C10 C12 1.531(3) .
C10 H10 1.0000 .
C11 H11A 0.9800 .
C11 H11B 0.9800 .
C11 H11C 0.9800 .
C12 H12A 0.9800 .
C12 H12B 0.9800 .
C12 H12C 0.9800 .
C13 N1 1.327(3) .
C13 C15 1.402(3) .
C13 C14 1.517(3) .
C14 H14A 0.9800 .
C14 H14B 0.9800 .
C14 H14C 0.9800 .
C15 C16 1.399(3) .
C15 H15 0.9500 .
C16 N2 1.332(2) .
C16 C17 1.515(3) .
C17 H17A 0.9800 .
C17 H17B 0.9800 .
C17 H17C 0.9800 .
C18 C27 1.402(3) .
C18 C19 1.403(3) .
C18 N2 1.433(2) .
C19 C23 1.399(3) .
C19 C20 1.522(3) .
C20 C22 1.508(3) .
C20 C21 1.520(4) .
C20 H20 1.0000 .
C21 H21A 0.9800 .
C21 H21B 0.9800 .
C21 H21C 0.9800 .
C22 H22A 0.9800 .
C22 H22B 0.9800 .
C22 H22C 0.9800 .
C23 C24 1.379(3) .
C23 H23 0.9500 .
C24 C25 1.387(3) .
C24 H24 0.9500 .
C25 C27 1.396(3) .
C25 H25 0.9500 .
C26 C27 1.518(3) .
C26 C28 1.533(3) .
C26 C29 1.533(3) .
C26 H26 1.0000 .
C28 H28A 0.9800 .
C28 H28B 0.9800 .
C28 H28C 0.9800 .
C29 H29A 0.9800 .
C29 H29B 0.9800 .
C29 H29C 0.9800 .
C30 O1 1.431(3) .
C30 C31 1.500(4) .
C30 H30A 0.9900 .
C30 H30B 0.9900 .
C31 O2 1.414(3) .
C31 H31A 0.9900 .
C31 H31B 0.9900 .
C32 O2 1.438(3) .
C32 C33 1.484(4) .
C32 H32A 0.9900 .
C32 H32B 0.9900 .
C33 O3 1.415(3) .
C33 H33A 0.9900 .
C33 H33B 0.9900 .
C34 O3 1.415(3) .
C34 C35 1.497(4) .
C34 H34A 0.9900 .
C34 H34B 0.9900 .
C35 O4 1.421(3) .
C35 H35A 0.9900 .
C35 H35B 0.9900 .
C36 O4 1.416(3) .
C36 C37 1.493(4) .
C36 H36A 0.9900 .
C36 H36B 0.9900 .
C37 O5 1.419(3) .
C37 H37A 0.9900 .
C37 H37B 0.9900 .
C38 O5 1.433(3) .
C38 C39 1.487(3) .
C38 H38A 0.9900 .
C38 H38B 0.9900 .
C39 O6 1.437(3) .
C39 H39A 0.9900 .
C39 H39B 0.9900 .
C40 O6 1.416(3) .
C40 C41 1.497(3) .
C40 H40A 0.9900 .
C40 H40B 0.9900 .
C41 O1 1.418(3) .
C41 H41A 0.9900 .
C41 H41B 0.9900 .
C42 C43 1.384(6) .
C42 C47 1.393(6) .
C42 H42 0.9500 .
C43 C44 1.351(5) .
C43 H43 0.9500 .
C44 C45 1.363(4) .
C44 H44 0.9500 .
C45 C46 1.374(5) .
C45 H45 0.9500 .
C46 C47 1.340(5) .
C46 H46 0.9500 .
C47 H47 0.9500 .
C48 C53 1.375(4) .
C48 C49 1.384(4) .
C48 H48 0.9500 .
C49 C50 1.376(4) .
C49 H49 0.9500 .
C50 C51 1.375(4) .
C50 H50 0.9500 .
C51 C52 1.371(4) .
C51 H51 0.9500 .
C52 C53 1.377(4) .
C52 H52 0.9500 .
C53 H53 0.9500 .
C54 C56 1.380(4) 2_567
C54 C55 1.388(4) .
C54 H54 0.9500 .
C55 C56 1.369(4) .
C55 H55 0.9500 .
C56 C54 1.380(4) 2_567
C56 K1 3.498(2) 2_667
C56 H56 0.9500 .
K1 O3 2.7429(15) .
K1 O1 2.8327(17) .
K1 O4 2.8453(17) .
K1 O2 2.8693(16) .
K1 O5 2.8765(16) .
K1 O6 2.9086(15) .
K1 S1 3.1212(7) .
K1 C56 3.498(2) 2_667
N1 Ni1 1.9466(15) .
N2 Ni1 1.9444(16) .
Ni1 S1 2.0635(6) .
